data_2020759
loop_
_publ_author_name
'Wong, Lawrence W.-Y.'
'Kan, Jack W.-H.'
'Sung, Herman H.-Y.'
'Williams, Ian D.'

_publ_section_title
;
 Chiral bis(mandelato)borate salts for resolution <i>via</i> metathesis
 crystallization
;
_journal_coeditor_code FM3050
_journal_issue 8
_journal_name_full 'Acta Crystallographica Section C'
_journal_page_first
;
;
_journal_paper_doi 10.1107/S2053229617009718
_journal_volume 73
_journal_year 2017
_chemical_formula_iupac 'N H4 +, C16 H12 B O6 -'
_chemical_formula_moiety 'H4 N +, C16 H12 B O6 -'
_chemical_formula_sum 'C16 H16 B N O6'
_chemical_formula_weight 329.11
_chemical_name_systematic
;
Ammonium bis[(<i>R</i>)-mandelato]borate
;
_space_group_crystal_system monoclinic
_space_group_IT_number 4
_space_group_name_Hall 'P 2yb'
_space_group_name_H-M_alt 'P 1 21 1'
_symmetry_space_group_name_Hall 'P 2yb'
_symmetry_space_group_name_H-M 'P 1 21 1'
_atom_sites_solution_hydrogens mixed
_atom_sites_solution_primary direct
_audit_creation_method
;
Olex2 1.2
(compiled 2017.03.28 svn.r3405 for OlexSys, GUI svn.r5337)
;
_cell_angle_alpha 90
_cell_angle_beta 92.8753(19)
_cell_angle_gamma 90
_cell_formula_units_Z 2
_cell_length_a 7.49015(16)
_cell_length_b 8.24219(13)
_cell_length_c 13.2750(3)
_cell_measurement_reflns_used 2730
_cell_measurement_temperature 173.00(10)
_cell_measurement_theta_max 75.3210
_cell_measurement_theta_min 5.9280
_cell_volume 818.50(3)
_computing_cell_refinement
;
CrysAlis PRO (Rigaku OD, 2015)
;
_computing_data_collection
;
CrysAlis PRO (Rigaku OD, 2015)
;
_computing_data_reduction
;
CrysAlis PRO (Rigaku OD, 2015)
;
_computing_molecular_graphics
;
OLEX2 (Dolomanov <i>et al.</i>,  2009)
;
_computing_publication_material
;
OLEX2 (Dolomanov <i>et al.</i>,  2009)
;
_computing_structure_refinement
;
SHELXL2014 (Sheldrick, 2015)
;
_computing_structure_solution
;
SHELXS97 (Sheldrick, 2008)
;
_diffrn_ambient_temperature 173.00(10)
_diffrn_detector_area_resol_mean 10.3577
_diffrn_measured_fraction_theta_full 0.995
_diffrn_measured_fraction_theta_max 0.965
_diffrn_measurement_device 'kappa diffractometer'
_diffrn_measurement_device_type 'Rigaku SuperNova Dual Source diffractometer with an Atlas detector'
_diffrn_measurement_method '\w scans'
_diffrn_radiation_monochromator mirror
_diffrn_radiation_type CuK\a
_diffrn_radiation_wavelength 1.54178
_diffrn_reflns_av_R_equivalents 0.0168
_diffrn_reflns_limit_h_max 9
_diffrn_reflns_limit_h_min -6
_diffrn_reflns_limit_k_max 9
_diffrn_reflns_limit_k_min -10
_diffrn_reflns_limit_l_max 15
_diffrn_reflns_limit_l_min -16
_diffrn_reflns_number 4618
_diffrn_reflns_theta_full 67.500
_diffrn_reflns_theta_max 75.448
_diffrn_reflns_theta_min 3.333
_exptl_absorpt_coefficient_mu 0.852
_exptl_absorpt_correction_T_max 1.00000
_exptl_absorpt_correction_T_min 0.92344
_exptl_absorpt_correction_type multi-scan
_exptl_absorpt_process_details
;
(CrysAlis PRO; Rigaku OD, 2015)
;
_exptl_crystal_colour colourless
_exptl_crystal_density_diffrn 1.335
_exptl_crystal_density_method 'not measured'
_exptl_crystal_description needle
_exptl_crystal_F_000 344
_exptl_crystal_size_max 0.15
_exptl_crystal_size_mid 0.05
_exptl_crystal_size_min 0.02
_refine_diff_density_max 0.138
_refine_diff_density_min -0.142
_refine_ls_abs_structure_details
;
Flack <i>x</i> determined using 1334 quotients [(I+)-(I-)]/[(I+)+(I-)]
(Parsons <i>et al.</i>,  2013)
;
_refine_ls_abs_structure_Flack -0.12(8)
_refine_ls_extinction_method none
_refine_ls_goodness_of_fit_ref 1.041
_refine_ls_hydrogen_treatment mixed
_refine_ls_matrix_type full
_refine_ls_number_parameters 233
_refine_ls_number_reflns 3190
_refine_ls_number_restraints 1
_refine_ls_restrained_S_all 1.041
_refine_ls_R_factor_all 0.0277
_refine_ls_R_factor_gt 0.0262
_refine_ls_shift/su_max 0.000
_refine_ls_shift/su_mean 0.000
_refine_ls_structure_factor_coef Fsqd
_refine_ls_weighting_details 'w=1/[\s^2^(Fo^2^)+(0.0320P)^2^+0.0440P] where P=(Fo^2^+2Fc^2^)/3'
_refine_ls_weighting_scheme calc
_refine_ls_wR_factor_gt 0.0644
_refine_ls_wR_factor_ref 0.0654
_reflns_number_gt 3075
_reflns_number_total 3190
_reflns_threshold_expression 'I > 2\s(I)'
_cod_data_source_file fm3050sup1.cif
_cod_data_source_block jack336a
_cod_database_code 2020759
_shelx_space_group_comment
;
The symmetry employed for this shelxl refinement is uniquely defined
by the following loop, which should always be used as a source of
symmetry information in preference to the above space-group names.
They are only intended as comments.
;

loop_
_space_group_symop_operation_xyz
'x, y, z'
'-x, y+1/2, -z'

loop_
_atom_site_type_symbol
_atom_site_label
_atom_site_fract_x
_atom_site_fract_y
_atom_site_fract_z
_atom_site_U_iso_or_equiv
_atom_site_adp_type
_atom_site_calc_flag
_atom_site_occupancy
N N1 0.4166(2) 0.24973(19) 0.62964(13) 0.0272(3) Uani d 1
B B1 0.2998(3) 0.7049(2) 0.59305(15) 0.0253(4) Uani d 1
O O10 0.5606(2) 0.96849(17) 0.74092(11) 0.0386(3) Uani d 1
O O11 0.38354(17) 0.86462(15) 0.61639(10) 0.0282(3) Uani d 1
O O12 0.39179(17) 0.59172(15) 0.66107(9) 0.0271(3) Uani d 1
O O20 -0.15444(17) 0.67760(19) 0.52404(11) 0.0351(3) Uani d 1
O O21 0.10379(17) 0.71721(16) 0.61159(9) 0.0278(3) Uani d 1
O O22 0.30353(16) 0.66262(17) 0.48749(9) 0.0288(3) Uani d 1
C C11 0.4880(2) 0.8539(2) 0.69955(13) 0.0268(4) Uani d 1
C C12 0.4971(2) 0.6776(2) 0.73532(13) 0.0256(3) Uani d 1
H H12 0.6235 0.6386 0.7354 0.031 Uiso calc 1
C C13 0.4279(2) 0.6588(2) 0.83989(13) 0.0267(4) Uani d 1
C C14 0.2647(3) 0.7265(2) 0.86272(14) 0.0301(4) Uani d 1
H H14 0.1968 0.7847 0.8123 0.036 Uiso calc 1
C C15 0.2000(3) 0.7100(3) 0.95829(16) 0.0370(4) Uani d 1
H H15 0.0890 0.7578 0.9734 0.044 Uiso calc 1
C C16 0.2981(3) 0.6234(3) 1.03194(16) 0.0416(5) Uani d 1
H H16 0.2547 0.6124 1.0976 0.050 Uiso calc 1
C C17 0.4583(3) 0.5536(3) 1.00933(16) 0.0457(5) Uani d 1
H H17 0.5242 0.4927 1.0593 0.055 Uiso calc 1
C C18 0.5244(3) 0.5716(3) 0.91382(15) 0.0377(4) Uani d 1
H H18 0.6357 0.5241 0.8991 0.045 Uiso calc 1
C C21 0.0083(2) 0.6726(2) 0.53122(14) 0.0260(3) Uani d 1
C C22 0.1304(2) 0.6159(2) 0.44963(13) 0.0254(4) Uani d 1
H H22 0.1249 0.4949 0.4446 0.030 Uiso calc 1
C C23 0.0747(2) 0.6887(2) 0.34828(13) 0.0250(3) Uani d 1
C C24 0.1070(3) 0.8516(2) 0.32750(14) 0.0302(4) Uani d 1
H H24 0.1786 0.9151 0.3736 0.036 Uiso calc 1
C C25 0.0345(3) 0.9209(3) 0.23931(17) 0.0345(4) Uani d 1
H H25 0.0558 1.0321 0.2255 0.041 Uiso calc 1
C C26 -0.0691(3) 0.8284(3) 0.17121(14) 0.0351(4) Uani d 1
H H26 -0.1208 0.8768 0.1117 0.042 Uiso calc 1
C C27 -0.0964(3) 0.6655(3) 0.19051(15) 0.0365(4) Uani d 1
H H27 -0.1649 0.6014 0.1433 0.044 Uiso calc 1
C C28 -0.0241(3) 0.5952(2) 0.27869(14) 0.0313(4) Uani d 1
H H28 -0.0423 0.4831 0.2913 0.038 Uiso calc 1
H H1A 0.406(4) 0.357(4) 0.645(2) 0.043(7) Uiso d 1
H H1B 0.518(4) 0.237(4) 0.589(2) 0.043(7) Uiso d 1
H H1C 0.445(4) 0.189(4) 0.686(2) 0.049(8) Uiso d 1
H H1D 0.320(4) 0.221(4) 0.591(2) 0.045(7) Uiso d 1

loop_
_atom_site_aniso_label
_atom_site_aniso_U_11
_atom_site_aniso_U_22
_atom_site_aniso_U_33
_atom_site_aniso_U_12
_atom_site_aniso_U_13
_atom_site_aniso_U_23
N1 0.0270(8) 0.0225(8) 0.0319(8) -0.0001(6) -0.0003(6) -0.0031(6)
B1 0.0266(9) 0.0220(9) 0.0271(9) -0.0006(7) -0.0005(7) -0.0006(7)
O10 0.0537(9) 0.0280(7) 0.0330(7) -0.0128(6) -0.0088(6) 0.0014(6)
O11 0.0345(7) 0.0231(6) 0.0263(6) -0.0043(5) -0.0054(5) 0.0033(5)
O12 0.0341(7) 0.0199(5) 0.0264(6) 0.0017(5) -0.0066(5) -0.0023(5)
O20 0.0256(6) 0.0418(8) 0.0377(7) -0.0010(6) -0.0004(5) 0.0099(6)
O21 0.0284(6) 0.0288(6) 0.0261(6) 0.0021(5) 0.0012(5) -0.0005(5)
O22 0.0235(6) 0.0384(7) 0.0241(6) -0.0001(5) -0.0021(5) -0.0047(5)
C11 0.0324(9) 0.0237(8) 0.0241(8) -0.0032(7) -0.0008(7) 0.0016(7)
C12 0.0273(8) 0.0225(8) 0.0264(8) 0.0009(7) -0.0042(6) -0.0010(7)
C13 0.0325(9) 0.0197(7) 0.0271(8) -0.0014(7) -0.0049(7) 0.0011(6)
C14 0.0362(9) 0.0264(8) 0.0273(9) 0.0038(7) -0.0031(7) 0.0030(7)
C15 0.0412(10) 0.0377(10) 0.0321(10) 0.0026(8) 0.0026(8) -0.0007(8)
C16 0.0503(12) 0.0482(12) 0.0260(9) -0.0042(10) -0.0001(8) 0.0056(8)
C17 0.0507(13) 0.0529(13) 0.0325(10) 0.0068(10) -0.0074(9) 0.0164(10)
C18 0.0377(10) 0.0401(11) 0.0347(10) 0.0073(9) -0.0041(8) 0.0102(9)
C21 0.0267(8) 0.0220(7) 0.0293(8) -0.0016(6) 0.0001(6) 0.0045(6)
C22 0.0262(8) 0.0225(8) 0.0271(8) -0.0001(6) -0.0037(7) -0.0024(6)
C23 0.0248(8) 0.0255(9) 0.0246(8) 0.0016(7) 0.0000(6) -0.0020(7)
C24 0.0334(9) 0.0247(9) 0.0320(9) -0.0002(7) -0.0029(7) -0.0037(7)
C25 0.0382(10) 0.0280(9) 0.0375(11) 0.0052(7) 0.0023(8) 0.0043(7)
C26 0.0355(10) 0.0430(11) 0.0267(9) 0.0082(8) 0.0003(7) 0.0033(8)
C27 0.0386(10) 0.0442(11) 0.0259(8) -0.0045(9) -0.0052(7) -0.0052(8)
C28 0.0359(10) 0.0296(9) 0.0280(9) -0.0060(8) -0.0017(7) -0.0023(7)

loop_
_atom_type_symbol
_atom_type_description
_atom_type_scat_dispersion_real
_atom_type_scat_dispersion_imag
_atom_type_scat_source
C C 0.0181 0.0091 'International Tables Vol C Tables 4.2.6.8 and 6.1.1.4'
H H 0.0000 0.0000 'International Tables Vol C Tables 4.2.6.8 and 6.1.1.4'
B B 0.0090 0.0039 'International Tables Vol C Tables 4.2.6.8 and 6.1.1.4'
N N 0.0311 0.0180 'International Tables Vol C Tables 4.2.6.8 and 6.1.1.4'
O O 0.0492 0.0322 'International Tables Vol C Tables 4.2.6.8 and 6.1.1.4'

loop_
_geom_angle_atom_site_label_1
_geom_angle_atom_site_label_2
_geom_angle_atom_site_label_3
_geom_angle
H1A N1 H1B 108(3)
H1A N1 H1C 111(3)
H1A N1 H1D 108(2)
H1B N1 H1C 104(2)
H1B N1 H1D 107(2)
H1C N1 H1D 118(3)
O11 B1 O21 108.15(14)
O12 B1 O11 104.96(14)
O12 B1 O21 112.29(15)
O22 B1 O11 112.80(15)
O22 B1 O12 114.68(15)
O22 B1 O21 103.97(14)
C11 O11 B1 109.94(14)
C12 O12 B1 110.00(13)
C21 O21 B1 110.25(14)
C22 O22 B1 110.29(14)
O10 C11 O11 124.13(17)
O10 C11 C12 126.13(16)
O11 C11 C12 109.72(14)
O12 C12 C11 104.10(13)
O12 C12 H12 109.5
O12 C12 C13 112.44(15)
C11 C12 H12 109.5
C13 C12 C11 111.71(15)
C13 C12 H12 109.5
C14 C13 C12 120.25(16)
C18 C13 C12 120.72(17)
C18 C13 C14 119.02(18)
C13 C14 H14 119.6
C15 C14 C13 120.77(18)
C15 C14 H14 119.6
C14 C15 H15 120.1
C14 C15 C16 119.8(2)
C16 C15 H15 120.1
C15 C16 H16 120.1
C17 C16 C15 119.8(2)
C17 C16 H16 120.1
C16 C17 H17 119.8
C16 C17 C18 120.50(19)
C18 C17 H17 119.8
C13 C18 C17 120.1(2)
C13 C18 H18 119.9
C17 C18 H18 119.9
O20 C21 O21 123.96(17)
O20 C21 C22 126.02(17)
O21 C21 C22 110.02(14)
O22 C22 C21 103.60(14)
O22 C22 H22 109.1
O22 C22 C23 114.44(15)
C21 C22 H22 109.1
C23 C22 C21 111.17(14)
C23 C22 H22 109.1
C24 C23 C22 120.99(16)
C28 C23 C22 119.09(16)
C28 C23 C24 119.67(17)
C23 C24 H24 120.1
C25 C24 C23 119.88(18)
C25 C24 H24 120.1
C24 C25 H25 119.8
C24 C25 C26 120.4(2)
C26 C25 H25 119.8
C25 C26 H26 120.2
C27 C26 C25 119.64(18)
C27 C26 H26 120.2
C26 C27 H27 119.8
C26 C27 C28 120.31(19)
C28 C27 H27 119.8
C23 C28 C27 120.07(19)
C23 C28 H28 120.0
C27 C28 H28 120.0

loop_
_geom_bond_atom_site_label_1
_geom_bond_atom_site_label_2
_geom_bond_distance
N1 H1A 0.92(3)
N1 H1B 0.96(3)
N1 H1C 0.91(3)
N1 H1D 0.89(3)
B1 O11 1.484(2)
B1 O12 1.448(2)
B1 O21 1.504(2)
B1 O22 1.446(2)
O10 C11 1.208(2)
O11 C11 1.323(2)
O12 C12 1.420(2)
O20 C21 1.218(2)
O21 C21 1.307(2)
O22 C22 1.420(2)
C11 C12 1.529(2)
C12 H12 1.0000
C12 C13 1.514(3)
C13 C14 1.391(3)
C13 C18 1.390(2)
C14 H14 0.9500
C14 C15 1.387(3)
C15 H15 0.9500
C15 C16 1.391(3)
C16 H16 0.9500
C16 C17 1.378(4)
C17 H17 0.9500
C17 C18 1.392(3)
C18 H18 0.9500
C21 C22 1.526(3)
C22 H22 1.0000
C22 C23 1.513(2)
C23 C24 1.394(3)
C23 C28 1.388(3)
C24 H24 0.9500
C24 C25 1.389(3)
C25 H25 0.9500
C25 C26 1.389(3)
C26 H26 0.9500
C26 C27 1.384(3)
C27 H27 0.9500
C27 C28 1.391(3)
C28 H28 0.9500

loop_
_geom_hbond_atom_site_label_D
_geom_hbond_atom_site_label_H
_geom_hbond_atom_site_label_A
_geom_hbond_site_symmetry_A
_geom_hbond_distance_DH
_geom_hbond_distance_HA
_geom_hbond_distance_DA
_geom_hbond_angle_DHA
N1 H1A O12 . 0.92(3) 1.95(3) 2.857(2) 173(3)
N1 H1B O22 2_646 0.96(3) 1.82(3) 2.767(2) 167(3)
N1 H1C O10 1_545 0.91(3) 2.13(3) 2.926(2) 145(3)
N1 H1D O20 2_546 0.89(3) 1.96(3) 2.823(2) 163(3)

loop_
_geom_torsion_atom_site_label_1
_geom_torsion_atom_site_label_2
_geom_torsion_atom_site_label_3
_geom_torsion_atom_site_label_4
_geom_torsion
B1 O11 C11 O10 -173.32(18)
B1 O11 C11 C12 5.2(2)
B1 O12 C12 C11 -8.54(18)
B1 O12 C12 C13 112.55(17)
B1 O21 C21 O20 -176.66(18)
B1 O21 C21 C22 2.90(19)
B1 O22 C22 C21 13.94(18)
B1 O22 C22 C23 135.14(16)
O10 C11 C12 O12 -179.55(19)
O10 C11 C12 C13 58.9(3)
O11 B1 O12 C12 11.54(19)
O11 B1 O21 C21 125.71(15)
O11 B1 O22 C22 -129.40(15)
O11 C11 C12 O12 2.0(2)
O11 C11 C12 C13 -119.59(16)
O12 B1 O11 C11 -10.3(2)
O12 B1 O21 C21 -118.95(16)
O12 B1 O22 C22 110.51(17)
O12 C12 C13 C14 -67.6(2)
O12 C12 C13 C18 111.27(19)
O20 C21 C22 O22 169.16(18)
O20 C21 C22 C23 45.8(2)
O21 B1 O11 C11 109.80(16)
O21 B1 O12 C12 -105.73(16)
O21 B1 O22 C22 -12.48(18)
O21 C21 C22 O22 -10.39(19)
O21 C21 C22 C23 -133.76(15)
O22 B1 O11 C11 -135.78(16)
O22 B1 O12 C12 135.88(16)
O22 B1 O21 C21 5.59(18)
O22 C22 C23 C24 -43.2(2)
O22 C22 C23 C28 142.58(17)
C11 C12 C13 C14 49.1(2)
C11 C12 C13 C18 -132.11(19)
C12 C13 C14 C15 179.98(18)
C12 C13 C18 C17 -179.2(2)
C13 C14 C15 C16 -0.7(3)
C14 C13 C18 C17 -0.4(3)
C14 C15 C16 C17 -0.4(3)
C15 C16 C17 C18 1.2(4)
C16 C17 C18 C13 -0.7(4)
C18 C13 C14 C15 1.1(3)
C21 C22 C23 C24 73.7(2)
C21 C22 C23 C28 -100.49(19)
C22 C23 C24 C25 -171.65(18)
C22 C23 C28 C27 171.71(18)
C23 C24 C25 C26 -0.5(3)
C24 C23 C28 C27 -2.6(3)
C24 C25 C26 C27 -1.5(3)
C25 C26 C27 C28 1.4(3)
C26 C27 C28 C23 0.6(3)
C28 C23 C24 C25 2.5(3)

_cod_database_fobs_code 2020759
